data_4326995
loop_
_publ_author_name
'Shengde Wu'
'Chengcheng Zhu'
'Changli Zhang'
'Zhen Yu'
'Weijiang He'
'Yafeng He'
'Yizhi Li'
'Jing Wang'
'Zijian Guo'

_publ_section_title
;
 In Vitro and in Vivo Fluorescent Imaging of a Monofunctional Chelated
 Platinum Complex Excitable Using Visible Light
;
_journal_name_full 'Inorganic Chemistry'
_journal_page_first 11847
_journal_page_last 11849
_journal_paper_doi 10.1021/ic201506y
_journal_volume 50
_journal_year 2011
_chemical_formula_moiety 'C20 H19 Cl N7 O3 Pt, 0.5(H1.20 O0.60),  0.7(H2 O), Cl'
_chemical_formula_sum 'C20 H21 Cl2 N7 O4 Pt'
_chemical_formula_weight 689.43
_chemical_name_systematic
; 
 ? 
;
_space_group_IT_number 2
_symmetry_cell_setting triclinic
_symmetry_space_group_name_Hall '-P 1'
_symmetry_space_group_name_H-M 'P -1'
_atom_sites_solution_hydrogens geom
_atom_sites_solution_primary direct
_atom_sites_solution_secondary difmap
_audit_creation_method SHELXL-97
_cell_angle_alpha 90.496(3)
_cell_angle_beta 91.829(4)
_cell_angle_gamma 106.319(3)
_cell_formula_units_Z 2
_cell_length_a 8.111(3)
_cell_length_b 10.413(4)
_cell_length_c 16.871(3)
_cell_measurement_reflns_used 3668
_cell_measurement_temperature 291(2)
_cell_measurement_theta_max 26.84
_cell_measurement_theta_min 2.39
_cell_volume 1366.6(8)
_computing_cell_refinement SMART
_computing_data_collection 'SMART (Bruker, 2000)'
_computing_data_reduction 'SAINT (Bruker, 2000)'
_computing_molecular_graphics SHELXTL
_computing_publication_material SHELXTL
_computing_structure_refinement SHELXTL
_computing_structure_solution 'SHELXTL (Bruker, 2000)'
_diffrn_ambient_temperature 291(2)
_diffrn_measured_fraction_theta_full 0.965
_diffrn_measured_fraction_theta_max 0.965
_diffrn_measurement_device_type 'Bruker Smart Apex CCD'
_diffrn_measurement_method 'phi and omega scans'
_diffrn_radiation_monochromator graphite
_diffrn_radiation_source 'sealed tube'
_diffrn_radiation_type MoK\a
_diffrn_radiation_wavelength 0.71073
_diffrn_reflns_av_R_equivalents 0.0418
_diffrn_reflns_av_sigmaI/netI 0.0519
_diffrn_reflns_limit_h_max 9
_diffrn_reflns_limit_h_min -9
_diffrn_reflns_limit_k_max 12
_diffrn_reflns_limit_k_min -12
_diffrn_reflns_limit_l_max 20
_diffrn_reflns_limit_l_min -11
_diffrn_reflns_number 7203
_diffrn_reflns_theta_full 26.00
_diffrn_reflns_theta_max 26.00
_diffrn_reflns_theta_min 2.04
_exptl_absorpt_coefficient_mu 5.366
_exptl_absorpt_correction_T_max 0.34
_exptl_absorpt_correction_T_min 0.25
_exptl_absorpt_correction_type multi-scan
_exptl_absorpt_process_details 'SADABS; Bruker, 2000'
_exptl_crystal_colour yellow
_exptl_crystal_density_diffrn 1.675
_exptl_crystal_description block
_exptl_crystal_F_000 668
_exptl_crystal_size_max 0.28
_exptl_crystal_size_mid 0.22
_exptl_crystal_size_min 0.20
_refine_diff_density_max 1.374
_refine_diff_density_min -1.349
_refine_diff_density_rms 0.192
_refine_ls_extinction_method none
_refine_ls_goodness_of_fit_ref 1.087
_refine_ls_hydrogen_treatment constr
_refine_ls_matrix_type full
_refine_ls_number_parameters 322
_refine_ls_number_reflns 5172
_refine_ls_number_restraints 0
_refine_ls_restrained_S_all 1.087
_refine_ls_R_factor_all 0.0628
_refine_ls_R_factor_gt 0.0466
_refine_ls_shift/su_max 0.000
_refine_ls_shift/su_mean 0.000
_refine_ls_structure_factor_coef Fsqd
_refine_ls_weighting_details 'calc w=1/[\s^2^(Fo^2^)+(0.09P)^2^+1.99P] where P=(Fo^2^+2Fc^2^)/3'
_refine_ls_weighting_scheme calc
_refine_ls_wR_factor_gt 0.1256
_refine_ls_wR_factor_ref 0.1355
_reflns_number_gt 4264
_reflns_number_total 5172
_reflns_threshold_expression >2sigma(I)
_cod_data_source_file ic201506y_si_002.cif
_cod_data_source_block 290929a_0m
_cod_original_sg_symbol_H-M 'P -1 '
_cod_database_code 4326995

loop_
_symmetry_equiv_pos_as_xyz
'x, y, z'
'-x, -y, -z'

loop_
_atom_site_label
_atom_site_type_symbol
_atom_site_fract_x
_atom_site_fract_y
_atom_site_fract_z
_atom_site_U_iso_or_equiv
_atom_site_adp_type
_atom_site_occupancy
_atom_site_symmetry_multiplicity
_atom_site_calc_flag
_atom_site_refinement_flags
C1 C 1.0131(14) 0.6197(11) 0.1238(6) 0.044(2) Uani 1 1 d .
H1 H 1.0131 0.5740 0.0762 0.053 Uiso 1 1 calc R
C2 C 0.9467(13) 0.7376(9) 0.1213(7) 0.044(2) Uani 1 1 d .
H2 H 0.9034 0.7667 0.0752 0.053 Uiso 1 1 calc R
C3 C 0.9554(13) 0.8025(10) 0.1964(7) 0.045(2) Uani 1 1 d .
H3 H 0.9211 0.8803 0.1997 0.054 Uiso 1 1 calc R
C4 C 1.0141(17) 0.7532(12) 0.2660(7) 0.053(3) Uani 1 1 d .
H4 H 1.0175 0.7974 0.3144 0.063 Uiso 1 1 calc R
C5 C 1.0669(12) 0.6373(9) 0.2614(6) 0.037(2) Uani 1 1 d .
C6 C 1.1425(15) 0.5852(10) 0.3305(6) 0.043(2) Uani 1 1 d .
H6A H 1.0846 0.5980 0.3782 0.052 Uiso 1 1 calc R
H6B H 1.2632 0.6334 0.3376 0.052 Uiso 1 1 calc R
C7 C 1.2521(13) 0.3874(8) 0.3591(5) 0.036(2) Uani 1 1 d .
H7A H 1.2138 0.3600 0.4118 0.043 Uiso 1 1 calc R
H7B H 1.3599 0.4574 0.3646 0.043 Uiso 1 1 calc R
C8 C 1.2797(11) 0.2671(10) 0.3131(5) 0.0341(19) Uani 1 1 d .
C9 C 1.3339(15) 0.1682(10) 0.3497(7) 0.047(2) Uani 1 1 d .
H9 H 1.3575 0.1720 0.4041 0.056 Uiso 1 1 calc R
C10 C 1.3532(13) 0.0606(10) 0.3029(6) 0.043(2) Uani 1 1 d .
H10 H 1.3946 -0.0065 0.3248 0.052 Uiso 1 1 calc R
C11 C 1.3089(15) 0.0593(11) 0.2254(7) 0.049(3) Uani 1 1 d .
H11 H 1.3176 -0.0113 0.1932 0.059 Uiso 1 1 calc R
C12 C 1.2522(14) 0.1576(11) 0.1932(7) 0.048(3) Uani 1 1 d .
H12 H 1.2189 0.1515 0.1398 0.058 Uiso 1 1 calc R
C13 C 0.9518(14) 0.3510(11) 0.3504(5) 0.042(2) Uani 1 1 d .
H13A H 0.9649 0.2625 0.3597 0.050 Uiso 1 1 calc R
H13B H 0.9359 0.3885 0.4014 0.050 Uiso 1 1 calc R
C14 C 0.7941(15) 0.3354(12) 0.3013(7) 0.053(3) Uani 1 1 d .
H14A H 0.7927 0.4222 0.2814 0.063 Uiso 1 1 calc R
H14B H 0.6954 0.3039 0.3343 0.063 Uiso 1 1 calc R
C15 C 0.7166(13) 0.2483(10) 0.1557(6) 0.041(2) Uani 1 1 d .
C16 C 0.6444(13) 0.3484(9) 0.1316(6) 0.0368(19) Uani 1 1 d .
H16 H 0.6328 0.4126 0.1680 0.044 Uiso 1 1 calc R
C17 C 0.5894(14) 0.3527(10) 0.0530(6) 0.041(2) Uani 1 1 d .
H17 H 0.5410 0.4197 0.0369 0.049 Uiso 1 1 calc R
C18 C 0.6066(13) 0.2568(12) -0.0014(6) 0.042(2) Uani 1 1 d .
C19 C 0.6789(16) 0.1566(11) 0.0226(6) 0.048(2) Uani 1 1 d .
C20 C 0.7339(13) 0.1524(10) 0.1012(7) 0.042(2) Uani 1 1 d .
Cl1 Cl 1.1686(3) 0.3761(3) 0.06596(14) 0.0429(5) Uani 1 1 d .
Cl2 Cl 0.7369(4) 0.6056(3) 0.41827(17) 0.0499(6) Uani 1 1 d .
N1 N 1.0721(11) 0.5741(7) 0.1874(5) 0.0360(17) Uani 1 1 d .
N2 N 1.1231(10) 0.4394(8) 0.3172(4) 0.0353(16) Uani 1 1 d .
N3 N 1.2430(11) 0.2575(9) 0.2336(5) 0.0399(18) Uani 1 1 d .
N4 N 0.7772(10) 0.2401(8) 0.2327(5) 0.0383(17) Uani 1 1 d .
H4A H 0.8098 0.1699 0.2425 0.046 Uiso 1 1 calc R
N5 N 0.8155(12) 0.0567(9) 0.1131(6) 0.048(2) Uani 1 1 d .
N6 N 0.6910(12) 0.0543(10) -0.0175(6) 0.054(2) Uani 1 1 d .
N7 N 0.5436(11) 0.2733(9) -0.0837(5) 0.0422(19) Uani 1 1 d .
O1 O 0.7864(10) -0.0139(7) 0.0383(4) 0.0459(17) Uani 1 1 d .
O2 O 0.5775(10) 0.1857(8) -0.1320(5) 0.0525(19) Uani 1 1 d .
O3 O 0.4700(11) 0.3539(8) -0.0970(5) 0.0530(19) Uani 1 1 d .
O41 O 0.811(2) 1.0056(17) 0.3384(10) 0.042(4) Uani 0.40 1 d P
H41X H 0.8751 0.9584 0.3243 0.050 Uiso 0.40 1 d PR
H41Y H 0.7069 0.9614 0.3281 0.050 Uiso 0.40 1 d PR
O42 O 0.662(3) 0.096(2) 0.4833(14) 0.045(5) Uani 0.30 1 d P
H42X H 0.5761 0.1233 0.4696 0.054 Uiso 0.30 1 d PR
H42Y H 0.7374 0.1610 0.5059 0.054 Uiso 0.30 1 d PR
O43 O 1.0000 1.0000 0.5000 0.051(4) Uani 0.60 2 d SP
H43X H 0.9751 1.0303 0.5436 0.062 Uiso 0.30 1 d PR
H43Y H 0.9528 0.9161 0.4979 0.062 Uiso 0.30 1 d PR
Pt1 Pt 1.14745(4) 0.40977(3) 0.198937(17) 0.02568(13) Uani 1 1 d .

loop_
_atom_site_aniso_label
_atom_site_aniso_U_11
_atom_site_aniso_U_22
_atom_site_aniso_U_33
_atom_site_aniso_U_23
_atom_site_aniso_U_13
_atom_site_aniso_U_12
C1 0.044(5) 0.049(6) 0.042(5) 0.009(4) 0.001(4) 0.019(5)
C2 0.044(5) 0.030(5) 0.055(6) 0.011(4) 0.006(5) 0.004(4)
C3 0.040(5) 0.035(5) 0.058(6) 0.004(4) -0.004(5) 0.005(4)
C4 0.073(8) 0.050(6) 0.046(6) 0.014(5) 0.025(6) 0.032(6)
C5 0.037(5) 0.040(5) 0.034(5) 0.009(4) 0.022(4) 0.012(4)
C6 0.064(6) 0.040(5) 0.031(5) 0.006(4) 0.017(5) 0.022(5)
C7 0.050(5) 0.024(4) 0.027(4) 0.014(3) -0.005(4) 0.001(4)
C8 0.024(4) 0.050(5) 0.034(4) 0.017(4) 0.017(3) 0.016(4)
C9 0.064(7) 0.037(5) 0.041(5) 0.011(4) 0.004(5) 0.016(5)
C10 0.048(6) 0.038(5) 0.043(6) 0.004(4) -0.005(5) 0.012(4)
C11 0.059(7) 0.044(5) 0.047(6) 0.002(4) -0.011(5) 0.021(5)
C12 0.048(6) 0.052(6) 0.050(6) -0.005(5) -0.017(5) 0.029(5)
C13 0.054(6) 0.050(5) 0.023(4) 0.020(4) 0.002(4) 0.017(5)
C14 0.047(6) 0.050(6) 0.054(7) -0.008(5) -0.013(5) 0.002(5)
C15 0.041(5) 0.037(5) 0.047(6) 0.003(4) -0.009(4) 0.012(4)
C16 0.044(5) 0.034(4) 0.034(5) 0.009(4) 0.010(4) 0.012(4)
C17 0.049(5) 0.037(5) 0.039(5) 0.010(4) 0.002(4) 0.014(4)
C18 0.040(5) 0.068(7) 0.031(5) 0.009(4) 0.013(4) 0.032(5)
C19 0.066(7) 0.044(5) 0.039(5) 0.014(4) 0.012(5) 0.023(5)
C20 0.037(5) 0.038(5) 0.051(6) 0.000(4) -0.009(4) 0.011(4)
Cl1 0.0447(12) 0.0550(14) 0.0296(11) -0.0038(10) 0.0036(9) 0.0151(11)
Cl2 0.0568(15) 0.0477(13) 0.0499(14) 0.0169(11) 0.0185(12) 0.0202(12)
N1 0.044(4) 0.030(4) 0.032(4) 0.008(3) 0.011(3) 0.007(3)
N2 0.041(4) 0.043(4) 0.025(4) -0.005(3) -0.004(3) 0.017(3)
N3 0.045(4) 0.048(5) 0.033(4) 0.008(3) 0.016(3) 0.022(4)
N4 0.038(4) 0.039(4) 0.039(4) 0.010(3) 0.004(3) 0.012(3)
N5 0.050(5) 0.048(5) 0.048(5) -0.005(4) -0.011(4) 0.021(4)
N6 0.040(5) 0.065(6) 0.061(6) -0.016(5) -0.031(4) 0.029(4)
N7 0.040(4) 0.046(5) 0.038(5) 0.007(4) -0.002(4) 0.009(4)
O1 0.047(4) 0.044(4) 0.047(4) -0.005(3) -0.013(3) 0.015(3)
O2 0.051(4) 0.061(5) 0.041(4) -0.007(3) -0.001(3) 0.010(4)
O3 0.060(5) 0.047(4) 0.050(4) 0.004(3) -0.023(4) 0.014(4)
O41 0.040(9) 0.046(9) 0.040(9) -0.001(7) -0.017(7) 0.014(7)
O42 0.041(12) 0.050(13) 0.042(13) -0.005(10) -0.013(10) 0.012(10)
O43 0.061(11) 0.069(12) 0.030(8) -0.005(8) 0.008(8) 0.028(9)
Pt1 0.02535(18) 0.02876(18) 0.02002(18) 0.00423(11) -0.00212(11) 0.00305(12)

loop_
_atom_type_symbol
_atom_type_description
_atom_type_scat_dispersion_real
_atom_type_scat_dispersion_imag
_atom_type_scat_source
C C 0.0033 0.0016 'International Tables Vol C Tables 4.2.6.8 and 6.1.1.4'
H H 0.0000 0.0000 'International Tables Vol C Tables 4.2.6.8 and 6.1.1.4'
N N 0.0061 0.0033 'International Tables Vol C Tables 4.2.6.8 and 6.1.1.4'
O O 0.0106 0.0060 'International Tables Vol C Tables 4.2.6.8 and 6.1.1.4'
Cl Cl 0.1484 0.1585 'International Tables Vol C Tables 4.2.6.8 and 6.1.1.4'
Pt Pt -1.7033 8.3905 'International Tables Vol C Tables 4.2.6.8 and 6.1.1.4'

loop_
_geom_angle_atom_site_label_1
_geom_angle_atom_site_label_2
_geom_angle_atom_site_label_3
_geom_angle
N1 C1 C2 125.4(10)
N1 C1 H1 117.3
C2 C1 H1 117.3
C3 C2 C1 113.2(10)
C3 C2 H2 123.4
C1 C2 H2 123.4
C4 C3 C2 122.4(10)
C4 C3 H3 118.8
C2 C3 H3 118.8
C5 C4 C3 119.1(11)
C5 C4 H4 120.5
C3 C4 H4 120.5
C4 C5 N1 120.8(9)
C4 C5 C6 122.2(9)
N1 C5 C6 116.5(8)
C5 C6 N2 109.2(8)
C5 C6 H6A 109.8
N2 C6 H6A 109.8
C5 C6 H6B 109.8
N2 C6 H6B 109.8
H6A C6 H6B 108.3
N2 C7 C8 110.4(7)
N2 C7 H7A 109.6
C8 C7 H7A 109.6
N2 C7 H7B 109.6
C8 C7 H7B 109.6
H7A C7 H7B 108.1
N3 C8 C9 119.4(9)
N3 C8 C7 118.1(8)
C9 C8 C7 122.5(9)
C8 C9 C10 118.6(10)
C8 C9 H9 120.7
C10 C9 H9 120.7
C11 C10 C9 117.0(10)
C11 C10 H10 121.5
C9 C10 H10 121.5
C10 C11 C12 121.6(11)
C10 C11 H11 119.2
C12 C11 H11 119.2
N3 C12 C11 121.8(11)
N3 C12 H12 119.1
C11 C12 H12 119.1
C14 C13 N2 117.3(8)
C14 C13 H13A 108.0
N2 C13 H13A 108.0
C14 C13 H13B 108.0
N2 C13 H13B 108.0
H13A C13 H13B 107.2
C13 C14 N4 113.3(10)
C13 C14 H14A 108.9
N4 C14 H14A 108.9
C13 C14 H14B 108.9
N4 C14 H14B 108.9
H14A C14 H14B 107.7
N4 C15 C16 122.8(9)
N4 C15 C20 117.2(9)
C16 C15 C20 120.0(9)
C15 C16 C17 120.0(9)
C15 C16 H16 120.0
C17 C16 H16 120.0
C16 C17 C18 120.0(9)
C16 C17 H17 120.0
C18 C17 H17 120.0
C17 C18 C19 120.0(10)
C17 C18 N7 114.6(9)
C19 C18 N7 125.4(9)
N6 C19 C20 111.5(9)
N6 C19 C18 128.3(11)
C20 C19 C18 120.0(10)
N5 C20 C19 112.4(10)
N5 C20 C15 127.3(10)
C19 C20 C15 120.0(9)
C1 N1 C5 118.9(9)
C1 N1 Pt1 128.7(7)
C5 N1 Pt1 112.0(6)
C7 N2 C6 115.3(8)
C7 N2 C13 102.1(7)
C6 N2 C13 111.5(7)
C7 N2 Pt1 106.7(6)
C6 N2 Pt1 107.6(6)
C13 N2 Pt1 113.8(6)
C12 N3 C8 121.4(9)
C12 N3 Pt1 128.1(7)
C8 N3 Pt1 110.0(6)
C15 N4 C14 129.5(9)
C15 N4 H4A 115.2
C14 N4 H4A 115.2
C20 N5 O1 102.3(8)
C19 N6 O1 103.9(8)
O3 N7 O2 129.1(9)
O3 N7 C18 120.5(9)
O2 N7 C18 110.3(8)
N5 O1 N6 108.9(7)
H41X O41 H41Y 108.2
H42X O42 H42Y 108.2
H43X O43 H43Y 108.2
N1 Pt1 N3 168.0(3)
N1 Pt1 N2 84.1(3)
N3 Pt1 N2 85.2(3)
N1 Pt1 Cl1 95.3(2)
N3 Pt1 Cl1 95.5(2)
N2 Pt1 Cl1 178.8(2)

loop_
_geom_bond_atom_site_label_1
_geom_bond_atom_site_label_2
_geom_bond_distance
C1 N1 1.308(13)
C1 C2 1.474(14)
C1 H1 0.9300
C2 C3 1.421(16)
C2 H2 0.9300
C3 C4 1.408(16)
C3 H3 0.9300
C4 C5 1.392(14)
C4 H4 0.9300
C5 N1 1.415(12)
C5 C6 1.477(14)
C6 N2 1.497(12)
C6 H6A 0.9700
C6 H6B 0.9700
C7 N2 1.471(12)
C7 C8 1.541(13)
C7 H7A 0.9700
C7 H7B 0.9700
C8 N3 1.362(12)
C8 C9 1.372(14)
C9 C10 1.412(14)
C9 H9 0.9300
C10 C11 1.345(15)
C10 H10 0.9300
C11 C12 1.346(15)
C11 H11 0.9300
C12 N3 1.260(14)
C12 H12 0.9300
C13 C14 1.470(14)
C13 N2 1.559(13)
C13 H13A 0.9700
C13 H13B 0.9700
C14 N4 1.496(14)
C14 H14A 0.9700
C14 H14B 0.9700
C15 N4 1.386(13)
C15 C16 1.390(13)
C15 C20 1.390(15)
C16 C17 1.390(14)
C16 H16 0.9300
C17 C18 1.390(15)
C17 H17 0.9300
C18 C19 1.390(14)
C18 N7 1.491(13)
C19 N6 1.286(14)
C19 C20 1.390(15)
C20 N5 1.355(13)
Cl1 Pt1 2.287(2)
N1 Pt1 1.981(8)
N2 Pt1 2.040(7)
N3 Pt1 2.033(8)
N4 H4A 0.8600
N5 O1 1.434(12)
N6 O1 1.504(11)
N7 O3 1.178(11)
N7 O2 1.310(12)
O41 H41X 0.8499
O41 H41Y 0.8500
O42 H42X 0.8499
O42 H42Y 0.8500
O43 H43X 0.8501
O43 H43Y 0.8500

loop_
_geom_torsion_atom_site_label_1
_geom_torsion_atom_site_label_2
_geom_torsion_atom_site_label_3
_geom_torsion_atom_site_label_4
_geom_torsion
N1 C1 C2 C3 1.3(15)
C1 C2 C3 C4 -3.0(15)
C2 C3 C4 C5 0.5(17)
C3 C4 C5 N1 3.9(16)
C3 C4 C5 C6 175.2(10)
C4 C5 C6 N2 158.4(9)
N1 C5 C6 N2 -30.0(12)
N2 C7 C8 N3 24.6(11)
N2 C7 C8 C9 -153.1(9)
N3 C8 C9 C10 1.3(15)
C7 C8 C9 C10 179.0(9)
C8 C9 C10 C11 -3.0(16)
C9 C10 C11 C12 1.4(17)
C10 C11 C12 N3 2.3(19)
N2 C13 C14 N4 76.5(12)
N4 C15 C16 C17 178.6(9)
C20 C15 C16 C17 0.0(15)
C15 C16 C17 C18 0.0(15)
C16 C17 C18 C19 0.0(16)
C16 C17 C18 N7 -179.6(9)
C17 C18 C19 N6 173.4(12)
N7 C18 C19 N6 -7.0(19)
C17 C18 C19 C20 0.0(17)
N7 C18 C19 C20 179.6(10)
N6 C19 C20 N5 11.4(15)
C18 C19 C20 N5 -174.2(10)
N6 C19 C20 C15 -174.4(10)
C18 C19 C20 C15 0.0(17)
N4 C15 C20 N5 -5.5(17)
C16 C15 C20 N5 173.2(10)
N4 C15 C20 C19 -178.7(10)
C16 C15 C20 C19 0.0(16)
C2 C1 N1 C5 2.9(15)
C2 C1 N1 Pt1 174.9(7)
C4 C5 N1 C1 -5.6(14)
C6 C5 N1 C1 -177.3(9)
C4 C5 N1 Pt1 -178.8(8)
C6 C5 N1 Pt1 9.4(10)
C8 C7 N2 C6 -151.9(7)
C8 C7 N2 C13 87.1(8)
C8 C7 N2 Pt1 -32.6(8)
C5 C6 N2 C7 153.6(8)
C5 C6 N2 C13 -90.6(9)
C5 C6 N2 Pt1 34.8(9)
C14 C13 N2 C7 -156.3(9)
C14 C13 N2 C6 80.1(11)
C14 C13 N2 Pt1 -41.8(11)
C11 C12 N3 C8 -4.2(17)
C11 C12 N3 Pt1 -175.7(9)
C9 C8 N3 C12 2.4(14)
C7 C8 N3 C12 -175.4(9)
C9 C8 N3 Pt1 175.2(8)
C7 C8 N3 Pt1 -2.6(10)
C16 C15 N4 C14 -6.0(16)
C20 C15 N4 C14 172.7(10)
C13 C14 N4 C15 -140.7(10)
C19 C20 N5 O1 -8.2(12)
C15 C20 N5 O1 178.1(10)
C20 C19 N6 O1 -8.3(13)
C18 C19 N6 O1 177.8(11)
C17 C18 N7 O3 -7.4(14)
C19 C18 N7 O3 173.0(11)
C17 C18 N7 O2 174.9(9)
C19 C18 N7 O2 -4.7(14)
C20 N5 O1 N6 3.1(11)
C19 N6 O1 N5 3.2(11)
C1 N1 Pt1 N3 170.2(13)
C5 N1 Pt1 N3 -17.3(18)
C1 N1 Pt1 N2 -163.4(9)
C5 N1 Pt1 N2 9.1(6)
C1 N1 Pt1 Cl1 15.5(9)
C5 N1 Pt1 Cl1 -172.0(6)
C12 N3 Pt1 N1 -174.7(13)
C8 N3 Pt1 N1 13.1(18)
C12 N3 Pt1 N2 159.0(10)
C8 N3 Pt1 N2 -13.2(6)
C12 N3 Pt1 Cl1 -20.0(10)
C8 N3 Pt1 Cl1 167.8(6)
C7 N2 Pt1 N1 -148.8(6)
C6 N2 Pt1 N1 -24.6(6)
C13 N2 Pt1 N1 99.4(6)
C7 N2 Pt1 N3 25.9(6)
C6 N2 Pt1 N3 150.1(7)
C13 N2 Pt1 N3 -85.9(6)
